data_7222127
loop_
_publ_author_name
'Menet, Clotilde'
'Brault, H\'el\`ene Serier'
'OMS, OLIVIER'
'DOLBECQ, Anne'
'Marrot, J\'er\^ome'
'Saad, Ali'
'Mialane, Pierre'
'Jobic, St\'ephane'
'Deniard, Philippe'
'Dessapt, R\'emi'

_publ_section_title
;
 Influence of Electronic vs. Steric Factors on the Solid-State
 Photochromic Performances of New Polyoxometalate/Spirooxazine and
 Spiropyran Hybrid Materials
;
_journal_name_full 'RSC Adv.'
_journal_paper_doi 10.1039/C5RA15860E
_journal_year 2015
_chemical_formula_sum 'C44 H44 N6 O21 W6'
_chemical_formula_weight 2095.95
_space_group_crystal_system monoclinic
_space_group_IT_number 14
_space_group_name_Hall '-P 2yn'
_space_group_name_H-M_alt 'P 1 21/n 1'
_symmetry_space_group_name_Hall '-P 2yn'
_symmetry_space_group_name_H-M 'P 1 21/n 1'
_atom_sites_solution_hydrogens geom
_audit_creation_method SHELXL-2014/7
_audit_update_record
;
2015-07-22 deposited with the CCDC.
2015-09-14 downloaded from the CCDC.
;
_cell_angle_alpha 90
_cell_angle_beta 111.339(10)
_cell_angle_gamma 90
_cell_formula_units_Z 2
_cell_length_a 14.410(3)
_cell_length_b 12.743(3)
_cell_length_c 14.549(3)
_cell_measurement_temperature 296(2)
_cell_measurement_theta_max 30.033
_cell_measurement_theta_min 1.703
_cell_volume 2488.4(10)
_computing_cell_refinement 'Bruker SAINT'
_computing_data_collection 'Bruker APEX2'
_computing_data_reduction 'Bruker SAINT'
_computing_molecular_graphics 'Bruker SHELXTL'
_computing_publication_material 'Bruker SHELXTL'
_computing_structure_refinement 'SHELXL-2014/7 (Sheldrick, 2014)'
_computing_structure_solution 'SHELXS-97 (Sheldrick 2008)'
_diffrn_ambient_temperature 296(2)
_diffrn_measured_fraction_theta_full 1.000
_diffrn_measured_fraction_theta_max 0.996
_diffrn_measurement_device_type 'Bruker APEX-II CCD'
_diffrn_measurement_method '\f and \w scans'
_diffrn_radiation_type MoK\a
_diffrn_radiation_wavelength 0.71073
_diffrn_reflns_av_R_equivalents 0.0307
_diffrn_reflns_av_unetI/netI 0.0118
_diffrn_reflns_laue_measured_fraction_full 1.000
_diffrn_reflns_laue_measured_fraction_max 0.996
_diffrn_reflns_limit_h_max 20
_diffrn_reflns_limit_h_min -20
_diffrn_reflns_limit_k_max 17
_diffrn_reflns_limit_k_min -17
_diffrn_reflns_limit_l_max 20
_diffrn_reflns_limit_l_min -20
_diffrn_reflns_number 124070
_diffrn_reflns_point_group_measured_fraction_full 1.000
_diffrn_reflns_point_group_measured_fraction_max 0.996
_diffrn_reflns_theta_full 25.242
_diffrn_reflns_theta_max 30.033
_diffrn_reflns_theta_min 1.703
_diffrn_source 'fine-focus sealed tube'
_exptl_absorpt_coefficient_mu 13.899
_exptl_absorpt_correction_type multi-scan
_exptl_absorpt_process_details 'SADABS (Sheldrick, V2.10)'
_exptl_crystal_colour yellow
_exptl_crystal_density_diffrn 2.797
_exptl_crystal_description parallelepiped
_exptl_crystal_F_000 1924
_exptl_crystal_size_max 0.300
_exptl_crystal_size_mid 0.200
_exptl_crystal_size_min 0.200
_exptl_transmission_factor_max 0.5679
_exptl_transmission_factor_min 0.3256
_refine_diff_density_max 1.383
_refine_diff_density_min -1.466
_refine_diff_density_rms 0.205
_refine_ls_extinction_method none
_refine_ls_goodness_of_fit_ref 1.032
_refine_ls_hydrogen_treatment constr
_refine_ls_matrix_type full
_refine_ls_number_parameters 353
_refine_ls_number_reflns 7253
_refine_ls_number_restraints 0
_refine_ls_restrained_S_all 1.032
_refine_ls_R_factor_all 0.0256
_refine_ls_R_factor_gt 0.0208
_refine_ls_shift/su_max 0.003
_refine_ls_shift/su_mean 0.000
_refine_ls_structure_factor_coef Fsqd
_refine_ls_weighting_details 'w=1/[\s^2^(Fo^2^)+(0.0316P)^2^+6.9295P] where P=(Fo^2^+2Fc^2^)/3'
_refine_ls_weighting_scheme calc
_refine_ls_wR_factor_gt 0.0563
_refine_ls_wR_factor_ref 0.0600
_reflns_Friedel_coverage 0.000
_reflns_number_gt 6555
_reflns_number_total 7253
_reflns_threshold_expression 'I > 2\s(I)'
_cod_data_source_file c5ra15860e2.cif
_cod_data_source_block SN2W6
_cod_original_cell_volume 2488.5(9)
_cod_database_code 7222127
_shelx_shelxl_version_number 2014/7
_shelx_space_group_comment
;
The symmetry employed for this shelxl refinement is uniquely defined
by the following loop, which should always be used as a source of
symmetry information in preference to the above space-group names.
They are only intended as comments.
;
_shelx_estimated_absorpt_t_min 0.103
_shelx_estimated_absorpt_t_max 0.168
_exptl_absorpt_special_details 'Blessing, Acta Cryst. (1995) A51, 33-38'

loop_
_space_group_symop_operation_xyz
'x, y, z'
'-x+1/2, y+1/2, -z+1/2'
'-x, -y, -z'
'x-1/2, -y-1/2, z-1/2'

loop_
_atom_site_label
_atom_site_type_symbol
_atom_site_fract_x
_atom_site_fract_y
_atom_site_fract_z
_atom_site_U_iso_or_equiv
_atom_site_adp_type
_atom_site_occupancy
_atom_site_site_symmetry_order
_atom_site_calc_flag
_atom_site_refinement_flags_posn
_atom_site_refinement_flags_adp
_atom_site_refinement_flags_occupancy
W1 W 0.98980(2) 0.17812(2) 0.03114(2) 0.02985(4) Uani 1 1 d . . .
W2 W 0.97669(2) 0.03788(2) -0.16368(2) 0.03245(4) Uani 1 1 d . . .
W3 W 1.17095(2) 0.01614(2) 0.04219(2) 0.03373(5) Uani 1 1 d . . .
O1 O 1.0000 0.0000 0.0000 0.0261(7) Uani 1 2 d S . P
O2 O 0.9739(2) 0.1746(2) -0.1050(2) 0.0343(6) Uani 1 1 d . . .
O3 O 1.1302(2) 0.1556(2) 0.0621(2) 0.0356(6) Uani 1 1 d . . .
O4 O 0.8441(2) 0.0204(2) -0.1659(2) 0.0382(6) Uani 1 1 d . . .
O5 O 1.1191(2) 0.0456(2) -0.0960(2) 0.0368(6) Uani 1 1 d . . .
O6 O 0.9824(3) 0.3079(2) 0.0551(2) 0.0432(7) Uani 1 1 d . . .
O7 O 0.8540(2) 0.1304(2) -0.0089(2) 0.0375(6) Uani 1 1 d . . .
O8 O 0.9902(2) -0.1112(2) -0.1569(2) 0.0363(6) Uani 1 1 d . . .
O9 O 1.2966(2) 0.0269(3) 0.0761(3) 0.0550(9) Uani 1 1 d . . .
O10 O 0.9597(3) 0.0687(3) -0.2825(2) 0.0568(9) Uani 1 1 d . . .
O11 O 0.3206(3) 0.4339(3) -0.0943(3) 0.0488(8) Uani 1 1 d . . .
N1 N 0.3278(3) 0.2504(3) -0.0617(3) 0.0442(8) Uani 1 1 d . . .
N2 N 0.1541(3) 0.4047(3) -0.0363(3) 0.0453(9) Uani 1 1 d . . .
N3 N 0.2673(3) 0.7005(3) 0.1830(3) 0.0436(9) Uani 1 1 d . . .
C1 C 0.2513(3) 0.3071(4) -0.2287(3) 0.0427(9) Uani 1 1 d . . .
C2 C 0.3319(3) 0.2262(4) -0.2157(3) 0.0396(9) Uani 1 1 d . . .
C3 C 0.3623(4) 0.1798(4) -0.2858(4) 0.0513(11) Uani 1 1 d . . .
H3 H 0.3349 0.2002 -0.3516 0.062 Uiso 1 1 calc R U .
C4 C 0.4346(4) 0.1018(5) -0.2560(5) 0.0612(15) Uani 1 1 d . . .
H4 H 0.4542 0.0680 -0.3026 0.073 Uiso 1 1 calc R U .
C5 C 0.4773(4) 0.0743(5) -0.1580(6) 0.0672(17) Uani 1 1 d . . .
H5 H 0.5266 0.0231 -0.1393 0.081 Uiso 1 1 calc R U .
C6 C 0.4484(4) 0.1215(4) -0.0858(4) 0.0545(12) Uani 1 1 d . . .
H6 H 0.4781 0.1033 -0.0195 0.065 Uiso 1 1 calc R U .
C7 C 0.3736(3) 0.1968(4) -0.1172(3) 0.0406(9) Uani 1 1 d . . .
C8 C 0.2667(4) 0.3339(4) -0.1181(3) 0.0413(9) Uani 1 1 d . . .
C9 C 0.1733(4) 0.3393(4) -0.0943(4) 0.0477(11) Uani 1 1 d . . .
H9 H 0.1242 0.2899 -0.1249 0.057 Uiso 1 1 calc R U .
C10 C 0.2253(3) 0.4836(3) 0.0034(3) 0.0381(9) Uani 1 1 d . . .
C11 C 0.3054(4) 0.4972(3) -0.0256(3) 0.0401(9) Uani 1 1 d . . .
C12 C 0.3730(4) 0.5805(4) 0.0118(4) 0.0481(11) Uani 1 1 d . . .
H12 H 0.4257 0.5896 -0.0099 0.058 Uiso 1 1 calc R U .
C13 C 0.3613(4) 0.6486(4) 0.0804(4) 0.0467(11) Uani 1 1 d . . .
H13 H 0.4059 0.7035 0.1052 0.056 Uiso 1 1 calc R U .
C14 C 0.2817(3) 0.6343(3) 0.1125(3) 0.0396(9) Uani 1 1 d . . .
C15 C 0.2133(3) 0.5513(3) 0.0757(3) 0.0363(8) Uani 1 1 d . . .
C16 C 0.1354(3) 0.5366(4) 0.1112(3) 0.0408(9) Uani 1 1 d . . .
H16 H 0.0898 0.4824 0.0872 0.049 Uiso 1 1 calc R U .
C17 C 0.1282(4) 0.6039(4) 0.1819(4) 0.0473(10) Uani 1 1 d . . .
H17 H 0.0781 0.5944 0.2072 0.057 Uiso 1 1 calc R U .
C18 C 0.1943(4) 0.6849(4) 0.2153(4) 0.0475(11) Uani 1 1 d . . .
H18 H 0.1873 0.7304 0.2624 0.057 Uiso 1 1 calc R U .
C19 C 0.3339(4) 0.7915(4) 0.2190(4) 0.0596(15) Uani 1 1 d . . .
H19A H 0.4013 0.7676 0.2499 0.089 Uiso 1 1 calc R U .
H19B H 0.3147 0.8298 0.2660 0.089 Uiso 1 1 calc R U .
H19C H 0.3291 0.8364 0.1644 0.089 Uiso 1 1 calc R U .
C20 C 0.3717(5) 0.2578(5) 0.0446(4) 0.0599(14) Uani 1 1 d . . .
H20A H 0.4243 0.3089 0.0627 0.090 Uiso 1 1 calc R U .
H20B H 0.3983 0.1908 0.0716 0.090 Uiso 1 1 calc R U .
H20C H 0.3217 0.2788 0.0701 0.090 Uiso 1 1 calc R U .
C21 C 0.2610(6) 0.4020(5) -0.2880(5) 0.0733(19) Uani 1 1 d . . .
H21A H 0.3272 0.4300 -0.2596 0.110 Uiso 1 1 calc R U .
H21B H 0.2137 0.4546 -0.2869 0.110 Uiso 1 1 calc R U .
H21C H 0.2482 0.3812 -0.3549 0.110 Uiso 1 1 calc R U .
C22 C 0.1498(4) 0.2531(7) -0.2810(4) 0.074(2) Uani 1 1 d . . .
H22A H 0.1432 0.2347 -0.3471 0.110 Uiso 1 1 calc R U .
H22B H 0.0971 0.3002 -0.2829 0.110 Uiso 1 1 calc R U .
H22C H 0.1460 0.1908 -0.2455 0.110 Uiso 1 1 calc R U .

loop_
_atom_site_aniso_label
_atom_site_aniso_U_11
_atom_site_aniso_U_22
_atom_site_aniso_U_33
_atom_site_aniso_U_23
_atom_site_aniso_U_13
_atom_site_aniso_U_12
W1 0.03338(8) 0.02115(7) 0.03102(8) 0.00061(5) 0.00694(6) 0.00139(5)
W2 0.04068(9) 0.02708(7) 0.02475(7) 0.00279(5) 0.00612(6) -0.00125(6)
W3 0.02294(7) 0.03020(8) 0.04200(9) 0.00364(6) 0.00461(6) 0.00025(5)
O1 0.0254(16) 0.0230(15) 0.0251(16) 0.0019(13) 0.0036(13) 0.0002(13)
O2 0.0379(14) 0.0262(13) 0.0317(13) 0.0044(10) 0.0042(11) 0.0005(10)
O3 0.0320(13) 0.0291(13) 0.0387(15) -0.0010(11) 0.0044(11) -0.0061(11)
O4 0.0328(14) 0.0347(14) 0.0320(14) 0.0054(11) -0.0062(11) -0.0010(11)
O5 0.0371(15) 0.0322(14) 0.0436(16) 0.0009(12) 0.0176(13) -0.0012(11)
O6 0.0554(19) 0.0273(14) 0.0463(17) -0.0018(12) 0.0176(15) 0.0027(13)
O7 0.0312(13) 0.0328(14) 0.0467(16) 0.0054(12) 0.0121(12) 0.0069(11)
O8 0.0484(16) 0.0280(13) 0.0309(13) -0.0026(10) 0.0124(12) -0.0019(12)
O9 0.0263(15) 0.051(2) 0.080(3) 0.0103(18) 0.0107(16) 0.0005(13)
O10 0.085(3) 0.0489(19) 0.0318(15) 0.0048(14) 0.0156(16) -0.0057(19)
O11 0.0526(19) 0.0432(17) 0.062(2) -0.0009(15) 0.0349(17) -0.0081(15)
N1 0.052(2) 0.042(2) 0.0361(18) 0.0004(15) 0.0130(16) -0.0018(16)
N2 0.047(2) 0.044(2) 0.052(2) -0.0091(17) 0.0266(18) -0.0142(17)
N3 0.048(2) 0.0311(16) 0.0372(18) 0.0025(14) -0.0013(16) 0.0060(15)
C1 0.042(2) 0.052(3) 0.036(2) 0.0019(18) 0.0156(18) 0.0077(19)
C2 0.034(2) 0.043(2) 0.042(2) 0.0008(17) 0.0137(17) -0.0013(17)
C3 0.052(3) 0.056(3) 0.053(3) -0.003(2) 0.027(2) -0.001(2)
C4 0.057(3) 0.055(3) 0.089(4) -0.002(3) 0.047(3) 0.008(2)
C5 0.047(3) 0.046(3) 0.112(5) 0.014(3) 0.034(3) 0.012(2)
C6 0.045(3) 0.049(3) 0.064(3) 0.012(2) 0.012(2) 0.001(2)
C7 0.036(2) 0.038(2) 0.045(2) 0.0011(17) 0.0113(17) -0.0047(17)
C8 0.045(2) 0.041(2) 0.041(2) -0.0004(17) 0.0190(19) -0.0041(18)
C9 0.049(3) 0.050(3) 0.048(3) -0.014(2) 0.023(2) -0.014(2)
C10 0.037(2) 0.038(2) 0.041(2) 0.0036(16) 0.0151(17) -0.0032(16)
C11 0.046(2) 0.0330(19) 0.043(2) 0.0055(17) 0.0181(19) -0.0039(17)
C12 0.044(2) 0.044(2) 0.060(3) 0.005(2) 0.023(2) -0.009(2)
C13 0.042(2) 0.033(2) 0.057(3) 0.0055(19) 0.009(2) -0.0074(17)
C14 0.041(2) 0.0286(18) 0.040(2) 0.0064(16) 0.0045(17) 0.0035(16)
C15 0.037(2) 0.0305(18) 0.037(2) 0.0061(15) 0.0084(16) 0.0014(15)
C16 0.039(2) 0.042(2) 0.039(2) 0.0060(17) 0.0116(18) 0.0014(17)
C17 0.051(3) 0.048(3) 0.042(2) 0.0041(19) 0.016(2) 0.010(2)
C18 0.056(3) 0.040(2) 0.039(2) 0.0013(18) 0.009(2) 0.013(2)
C19 0.060(3) 0.035(2) 0.060(3) -0.006(2) -0.007(2) 0.001(2)
C20 0.080(4) 0.051(3) 0.037(2) 0.002(2) 0.008(2) -0.009(3)
C21 0.106(5) 0.067(4) 0.065(4) 0.025(3) 0.053(4) 0.034(4)
C22 0.042(3) 0.123(6) 0.050(3) -0.026(3) 0.010(2) 0.005(3)

loop_
_atom_type_symbol
_atom_type_description
_atom_type_scat_dispersion_real
_atom_type_scat_dispersion_imag
_atom_type_scat_source
C C 0.0033 0.0016 'International Tables Vol C Tables 4.2.6.8 and 6.1.1.4'
O O 0.0106 0.0060 'International Tables Vol C Tables 4.2.6.8 and 6.1.1.4'
W W -0.8490 6.8722 'International Tables Vol C Tables 4.2.6.8 and 6.1.1.4'
N N 0.0061 0.0033 'International Tables Vol C Tables 4.2.6.8 and 6.1.1.4'
H H 0.0000 0.0000 'International Tables Vol C Tables 4.2.6.8 and 6.1.1.4'

loop_
_geom_angle_atom_site_label_1
_geom_angle_atom_site_label_2
_geom_angle_atom_site_label_3
_geom_angle
_geom_angle_site_symmetry_1
_geom_angle_site_symmetry_3
O6 W1 O2 104.04(14) . .
O6 W1 O7 103.66(14) . .
O2 W1 O7 87.35(13) . .
O6 W1 O3 103.62(14) . .
O2 W1 O3 87.61(13) . .
O7 W1 O3 152.67(12) . .
O6 W1 O8 103.46(14) . 3_755
O2 W1 O8 152.50(11) . 3_755
O7 W1 O8 86.14(13) . 3_755
O3 W1 O8 86.04(13) . 3_755
O6 W1 O1 179.41(11) . .
O2 W1 O1 76.55(8) . .
O7 W1 O1 76.26(9) . .
O3 W1 O1 76.44(8) . .
O8 W1 O1 75.95(8) 3_755 .
O10 W2 O8 104.86(15) . .
O10 W2 O4 103.65(17) . .
O8 W2 O4 88.13(13) . .
O10 W2 O5 103.90(17) . .
O8 W2 O5 87.40(13) . .
O4 W2 O5 152.31(13) . .
O10 W2 O2 102.76(15) . .
O8 W2 O2 152.37(12) . .
O4 W2 O2 86.09(13) . .
O5 W2 O2 85.32(12) . .
O10 W2 O1 178.61(13) . .
O8 W2 O1 76.52(8) . .
O4 W2 O1 76.40(9) . .
O5 W2 O1 75.98(9) . .
O2 W2 O1 75.86(8) . .
O9 W3 O5 104.91(17) . .
O9 W3 O7 103.43(15) . 3_755
O5 W3 O7 87.70(13) . 3_755
O9 W3 O3 103.45(15) . .
O5 W3 O3 87.33(12) . .
O7 W3 O3 153.04(12) 3_755 .
O9 W3 O4 102.50(17) . 3_755
O5 W3 O4 152.60(12) . 3_755
O7 W3 O4 85.82(13) 3_755 3_755
O3 W3 O4 86.51(13) . 3_755
O9 W3 O1 178.52(14) . .
O5 W3 O1 76.57(9) . .
O7 W3 O1 76.41(8) 3_755 .
O3 W3 O1 76.66(8) . .
O4 W3 O1 76.03(8) 3_755 .
W3 O1 W3 180.0 3_755 .
W3 O1 W1 90.100(7) 3_755 .
W3 O1 W1 89.899(6) . .
W3 O1 W1 89.899(7) 3_755 3_755
W3 O1 W1 90.102(7) . 3_755
W1 O1 W1 180.0 . 3_755
W3 O1 W2 89.792(12) 3_755 3_755
W3 O1 W2 90.208(12) . 3_755
W1 O1 W2 89.937(8) . 3_755
W1 O1 W2 90.063(9) 3_755 3_755
W3 O1 W2 90.209(12) 3_755 .
W3 O1 W2 89.791(12) . .
W1 O1 W2 90.063(9) . .
W1 O1 W2 89.937(9) 3_755 .
W2 O1 W2 180.0 3_755 .
W1 O2 W2 117.53(13) . .
W3 O3 W1 116.96(14) . .
W2 O4 W3 117.34(13) . 3_755
W3 O5 W2 117.63(15) . .
W3 O7 W1 117.23(14) 3_755 .
W2 O8 W1 117.59(14) . 3_755
C11 O11 C8 118.4(3) . .
C7 N1 C20 122.5(4) . .
C7 N1 C8 110.7(4) . .
C20 N1 C8 120.2(4) . .
C9 N2 C10 115.9(4) . .
C18 N3 C14 121.4(4) . .
C18 N3 C19 119.6(4) . .
C14 N3 C19 118.9(4) . .
C2 C1 C21 112.8(4) . .
C2 C1 C22 107.7(5) . .
C21 C1 C22 109.9(5) . .
C2 C1 C8 101.7(4) . .
C21 C1 C8 113.5(4) . .
C22 C1 C8 110.8(4) . .
C3 C2 C7 120.8(4) . .
C3 C2 C1 129.4(4) . .
C7 C2 C1 109.7(4) . .
C4 C3 C2 118.6(5) . .
C4 C3 H3 120.7 . .
C2 C3 H3 120.7 . .
C5 C4 C3 120.5(5) . .
C5 C4 H4 119.8 . .
C3 C4 H4 119.8 . .
C4 C5 C6 121.7(5) . .
C4 C5 H5 119.2 . .
C6 C5 H5 119.2 . .
C7 C6 C5 117.2(5) . .
C7 C6 H6 121.4 . .
C5 C6 H6 121.4 . .
N1 C7 C2 110.3(4) . .
N1 C7 C6 128.4(5) . .
C2 C7 C6 121.2(5) . .
N1 C8 O11 110.3(4) . .
N1 C8 C9 108.4(4) . .
O11 C8 C9 110.2(4) . .
N1 C8 C1 104.6(4) . .
O11 C8 C1 107.1(4) . .
C9 C8 C1 116.0(4) . .
N2 C9 C8 127.1(4) . .
N2 C9 H9 116.4 . .
C8 C9 H9 116.4 . .
C11 C10 C15 119.5(4) . .
C11 C10 N2 122.2(4) . .
C15 C10 N2 118.3(4) . .
O11 C11 C10 121.8(4) . .
O11 C11 C12 117.1(4) . .
C10 C11 C12 121.0(4) . .
C13 C12 C11 120.2(4) . .
C13 C12 H12 119.9 . .
C11 C12 H12 119.9 . .
C14 C13 C12 119.5(4) . .
C14 C13 H13 120.3 . .
C12 C13 H13 120.3 . .
C13 C14 N3 121.6(4) . .
C13 C14 C15 121.0(4) . .
N3 C14 C15 117.4(4) . .
C10 C15 C16 121.2(4) . .
C10 C15 C14 118.8(4) . .
C16 C15 C14 120.0(4) . .
C17 C16 C15 118.7(4) . .
C17 C16 H16 120.7 . .
C15 C16 H16 120.7 . .
C18 C17 C16 120.3(5) . .
C18 C17 H17 119.8 . .
C16 C17 H17 119.8 . .
N3 C18 C17 122.1(5) . .
N3 C18 H18 119.0 . .
C17 C18 H18 119.0 . .
N3 C19 H19A 109.5 . .
N3 C19 H19B 109.5 . .
H19A C19 H19B 109.5 . .
N3 C19 H19C 109.5 . .
H19A C19 H19C 109.5 . .
H19B C19 H19C 109.5 . .
N1 C20 H20A 109.5 . .
N1 C20 H20B 109.5 . .
H20A C20 H20B 109.5 . .
N1 C20 H20C 109.5 . .
H20A C20 H20C 109.5 . .
H20B C20 H20C 109.5 . .
C1 C21 H21A 109.5 . .
C1 C21 H21B 109.5 . .
H21A C21 H21B 109.5 . .
C1 C21 H21C 109.5 . .
H21A C21 H21C 109.5 . .
H21B C21 H21C 109.5 . .
C1 C22 H22A 109.5 . .
C1 C22 H22B 109.5 . .
H22A C22 H22B 109.5 . .
C1 C22 H22C 109.5 . .
H22A C22 H22C 109.5 . .
H22B C22 H22C 109.5 . .

loop_
_geom_bond_atom_site_label_1
_geom_bond_atom_site_label_2
_geom_bond_distance
_geom_bond_site_symmetry_2
W1 O6 1.701(3) .
W1 O2 1.910(3) .
W1 O7 1.926(3) .
W1 O3 1.927(3) .
W1 O8 1.943(3) 3_755
W1 O1 2.3296(5) .
W2 O10 1.701(3) .
W2 O8 1.909(3) .
W2 O4 1.912(3) .
W2 O5 1.928(3) .
W2 O2 1.947(3) .
W2 O1 2.3313(5) .
W3 O9 1.700(3) .
W3 O5 1.910(3) .
W3 O7 1.930(3) 3_755
W3 O3 1.927(3) .
W3 O4 1.947(3) 3_755
W3 O1 2.3211(6) .
O1 W3 2.3211(6) 3_755
O1 W1 2.3296(5) 3_755
O1 W2 2.3313(5) 3_755
O4 W3 1.947(3) 3_755
O7 W3 1.930(3) 3_755
O8 W1 1.943(3) 3_755
O11 C11 1.362(6) .
O11 C8 1.467(5) .
N1 C7 1.393(6) .
N1 C20 1.445(6) .
N1 C8 1.434(6) .
N2 C9 1.285(6) .
N2 C10 1.401(6) .
N3 C18 1.315(7) .
N3 C14 1.400(6) .
N3 C19 1.475(6) .
C1 C2 1.512(6) .
C1 C21 1.521(7) .
C1 C22 1.544(8) .
C1 C8 1.578(6) .
C2 C3 1.381(7) .
C2 C7 1.389(6) .
C3 C4 1.390(8) .
C3 H3 0.9300 .
C4 C5 1.377(9) .
C4 H4 0.9300 .
C5 C6 1.399(9) .
C5 H5 0.9300 .
C6 C7 1.391(7) .
C6 H6 0.9300 .
C8 C9 1.509(7) .
C9 H9 0.9300 .
C10 C11 1.377(6) .
C10 C15 1.419(6) .
C11 C12 1.410(6) .
C12 C13 1.379(7) .
C12 H12 0.9300 .
C13 C14 1.399(7) .
C13 H13 0.9300 .
C14 C15 1.411(6) .
C15 C16 1.409(6) .
C16 C17 1.372(7) .
C16 H16 0.9300 .
C17 C18 1.369(7) .
C17 H17 0.9300 .
C18 H18 0.9300 .
C19 H19A 0.9600 .
C19 H19B 0.9600 .
C19 H19C 0.9600 .
C20 H20A 0.9600 .
C20 H20B 0.9600 .
C20 H20C 0.9600 .
C21 H21A 0.9600 .
C21 H21B 0.9600 .
C21 H21C 0.9600 .
C22 H22A 0.9600 .
C22 H22B 0.9600 .
C22 H22C 0.9600 .
